data_2237139
loop_
_publ_author_name
'Tiritiris, Ioannis'

_publ_section_title
;
 <i>N</i>-(Diphenylcarbamoyl)-<i>N</i>,<i>N</i>',<i>N</i>',<i>N</i>'',<i>N</i>''-pentamethylguanidinium
 tetraphenylborate
;
_journal_coeditor_code FK2067
_journal_issue 1
_journal_name_full 'Acta Crystallographica Section E'
_journal_page_first o98
_journal_paper_doi 10.1107/S1600536812050507
_journal_volume 69
_journal_year 2013
_chemical_formula_iupac 'C19 H25 N4 O +, C24 H20 B -'
_chemical_formula_moiety 'C19 H25 N4 O +, C24 H20 B -'
_chemical_formula_sum 'C43 H45 B N4 O'
_chemical_formula_weight 644.64
_chemical_melting_point 499
_chemical_name_systematic
;
<i>N</i>-(Diphenylcarbamoyl)-
<i>N</i>,<i>N</i>',<i>N</i>',<i>N</i>'',<i>N</i>''-pentamethylguanidinium
tetraphenylborate
;
_space_group_IT_number 14
_symmetry_cell_setting monoclinic
_symmetry_space_group_name_Hall '-P 2yn'
_symmetry_space_group_name_H-M 'P 1 21/n 1'
_atom_sites_solution_hydrogens difmap
_atom_sites_solution_primary direct
_atom_sites_solution_secondary difmap
_audit_creation_method SHELXL97
_cell_angle_alpha 90.00
_cell_angle_beta 91.684(2)
_cell_angle_gamma 90.00
_cell_formula_units_Z 4
_cell_length_a 11.0564(4)
_cell_length_b 9.5942(3)
_cell_length_c 33.4312(12)
_cell_measurement_reflns_used 119072
_cell_measurement_temperature 100(2)
_cell_measurement_theta_max 36.34
_cell_measurement_theta_min 1.92
_cell_volume 3544.8(2)
_computing_cell_refinement 'SAINT (Bruker, 2008)'
_computing_data_collection 'APEX2 (Bruker, 2008)'
_computing_data_reduction 'SAINT (Bruker, 2008)'
_computing_molecular_graphics 'DIAMOND (Brandenburg & Putz, 2005)'
_computing_publication_material 'SHELXL97 (Sheldrick, 2008)'
_computing_structure_refinement 'SHELXL97 (Sheldrick, 2008)'
_computing_structure_solution 'SHELXS97 (Sheldrick, 2008)'
_diffrn_ambient_temperature 100(2)
_diffrn_measured_fraction_theta_full 0.998
_diffrn_measured_fraction_theta_max 0.998
_diffrn_measurement_device_type 'Bruker Kappa APEXII DUO'
_diffrn_measurement_method '\f scans, and \w scans'
_diffrn_radiation_monochromator graphite
_diffrn_radiation_source 'sealed tube'
_diffrn_radiation_type MoK\a
_diffrn_radiation_wavelength 0.71073
_diffrn_reflns_av_R_equivalents 0.0260
_diffrn_reflns_av_sigmaI/netI 0.0177
_diffrn_reflns_limit_h_max 18
_diffrn_reflns_limit_h_min -18
_diffrn_reflns_limit_k_max 15
_diffrn_reflns_limit_k_min -15
_diffrn_reflns_limit_l_max 55
_diffrn_reflns_limit_l_min -49
_diffrn_reflns_number 119072
_diffrn_reflns_theta_full 36.34
_diffrn_reflns_theta_max 36.34
_diffrn_reflns_theta_min 1.92
_diffrn_standards_interval_count 0
_diffrn_standards_interval_time 0
_diffrn_standards_number 0
_exptl_absorpt_coefficient_mu 0.072
_exptl_absorpt_correction_type none
_exptl_crystal_colour colourless
_exptl_crystal_density_diffrn 1.208
_exptl_crystal_density_method 'not measured'
_exptl_crystal_description block
_exptl_crystal_F_000 1376
_exptl_crystal_size_max 0.24
_exptl_crystal_size_mid 0.17
_exptl_crystal_size_min 0.15
_refine_diff_density_max 0.505
_refine_diff_density_min -0.224
_refine_ls_extinction_method none
_refine_ls_goodness_of_fit_ref 1.064
_refine_ls_hydrogen_treatment constr
_refine_ls_matrix_type full
_refine_ls_number_parameters 447
_refine_ls_number_reflns 17178
_refine_ls_number_restraints 0
_refine_ls_restrained_S_all 1.064
_refine_ls_R_factor_all 0.0533
_refine_ls_R_factor_gt 0.0426
_refine_ls_shift/su_max 0.000
_refine_ls_shift/su_mean 0.000
_refine_ls_structure_factor_coef Fsqd
_refine_ls_weighting_details 'calc w=1/[\s^2^(Fo^2^)+(0.0580P)^2^+0.8563P] where P=(Fo^2^+2Fc^2^)/3'
_refine_ls_weighting_scheme calc
_refine_ls_wR_factor_gt 0.1126
_refine_ls_wR_factor_ref 0.1208
_reflns_number_gt 14383
_reflns_number_total 17178
_reflns_threshold_expression I>2\s(I)
_cod_data_source_file fk2067.cif
_cod_data_source_block I
_cod_original_sg_symbol_H-M 'P 21/n'
_cod_database_code 2237139
_cod_database_fobs_code 2237139

loop_
_symmetry_equiv_pos_as_xyz
'x, y, z'
'-x+1/2, y+1/2, -z+1/2'
'-x, -y, -z'
'x-1/2, -y-1/2, z-1/2'

loop_
_atom_site_type_symbol
_atom_site_label
_atom_site_fract_x
_atom_site_fract_y
_atom_site_fract_z
_atom_site_U_iso_or_equiv
_atom_site_adp_type
_atom_site_calc_flag
_atom_site_refinement_flags
_atom_site_occupancy
_atom_site_symmetry_multiplicity
C C1 1.00096(5) 0.67518(7) 0.146331(19) 0.01387(10) Uani d . 1 1
N N1 1.07031(5) 0.77454(7) 0.163107(18) 0.01749(10) Uani d . 1 1
N N2 0.88355(5) 0.66826(6) 0.154064(17) 0.01423(9) Uani d . 1 1
N N3 1.05465(5) 0.57515(7) 0.123078(17) 0.01599(10) Uani d . 1 1
C C2 1.18186(7) 0.82630(11) 0.14580(3) 0.02881(17) Uani d . 1 1
H H2A 1.1908 0.7857 0.1192 0.043 Uiso calc R 1 1
H H2B 1.2513 0.7998 0.1631 0.043 Uiso calc R 1 1
H H2C 1.1781 0.9281 0.1436 0.043 Uiso calc R 1 1
C C3 1.04672(7) 0.82704(8) 0.20332(2) 0.02133(13) Uani d . 1 1
H H3A 1.0080 0.9187 0.2013 0.032 Uiso calc R 1 1
H H3B 1.1233 0.8353 0.2187 0.032 Uiso calc R 1 1
H H3C 0.9931 0.7622 0.2169 0.032 Uiso calc R 1 1
C C4 0.81203(6) 0.79278(8) 0.16271(2) 0.01889(12) Uani d . 1 1
H H4A 0.7991 0.7984 0.1915 0.028 Uiso calc R 1 1
H H4B 0.7337 0.7872 0.1483 0.028 Uiso calc R 1 1
H H4C 0.8555 0.8760 0.1540 0.028 Uiso calc R 1 1
C C5 0.81622(7) 0.53704(8) 0.15524(3) 0.02161(13) Uani d . 1 1
H H5A 0.8727 0.4586 0.1536 0.032 Uiso calc R 1 1
H H5B 0.7580 0.5334 0.1326 0.032 Uiso calc R 1 1
H H5C 0.7729 0.5313 0.1803 0.032 Uiso calc R 1 1
C C6 1.16588(7) 0.50748(10) 0.13910(2) 0.02623(16) Uani d . 1 1
H H6A 1.1864 0.5455 0.1657 0.039 Uiso calc R 1 1
H H6B 1.2325 0.5253 0.1211 0.039 Uiso calc R 1 1
H H6C 1.1525 0.4068 0.1412 0.039 Uiso calc R 1 1
C C7 0.99758(6) 0.50474(7) 0.090013(19) 0.01514(10) Uani d . 1 1
O O1 1.02242(5) 0.38358(6) 0.083615(17) 0.02006(10) Uani d . 1 1
N N4 0.91755(5) 0.58089(6) 0.066452(17) 0.01539(9) Uani d . 1 1
C C8 0.92431(6) 0.72938(7) 0.061944(19) 0.01458(10) Uani d . 1 1
C C9 1.03421(7) 0.79385(8) 0.05482(2) 0.02053(12) Uani d . 1 1
H H9A 1.1060 0.7400 0.0533 0.025 Uiso calc R 1 1
C C10 1.03832(8) 0.93813(9) 0.04998(3) 0.02628(15) Uani d . 1 1
H H10A 1.1138 0.9831 0.0464 0.032 Uiso calc R 1 1
C C11 0.93289(8) 1.01653(8) 0.05035(3) 0.02490(14) Uani d . 1 1
H H11A 0.9360 1.1148 0.0469 0.030 Uiso calc R 1 1
C C12 0.82267(7) 0.95055(8) 0.05573(2) 0.02075(13) Uani d . 1 1
H H12A 0.7500 1.0035 0.0550 0.025 Uiso calc R 1 1
C C13 0.81810(6) 0.80749(7) 0.06212(2) 0.01723(11) Uani d . 1 1
H H13A 0.7429 0.7632 0.0666 0.021 Uiso calc R 1 1
C C14 0.83769(6) 0.50707(7) 0.039062(19) 0.01551(10) Uani d . 1 1
C C15 0.82544(7) 0.55132(8) -0.00044(2) 0.01974(12) Uani d . 1 1
H H15A 0.8745 0.6247 -0.0100 0.024 Uiso calc R 1 1
C C16 0.74043(8) 0.48695(9) -0.02581(2) 0.02552(15) Uani d . 1 1
H H16A 0.7303 0.5182 -0.0527 0.031 Uiso calc R 1 1
C C17 0.67023(8) 0.37747(9) -0.01230(3) 0.02613(15) Uani d . 1 1
H H17A 0.6124 0.3343 -0.0298 0.031 Uiso calc R 1 1
C C18 0.68496(8) 0.33128(9) 0.02700(2) 0.02390(14) Uani d . 1 1
H H18A 0.6383 0.2552 0.0362 0.029 Uiso calc R 1 1
C C19 0.76810(7) 0.39665(8) 0.05277(2) 0.02067(12) Uani d . 1 1
H H19A 0.7775 0.3661 0.0797 0.025 Uiso calc R 1 1
B B1 0.52389(6) 0.21514(8) 0.15651(2) 0.01335(11) Uani d . 1 1
C C20 0.44464(6) 0.14317(7) 0.191805(19) 0.01352(10) Uani d . 1 1
C C21 0.48685(6) 0.03020(7) 0.21503(2) 0.01834(11) Uani d . 1 1
H H21A 0.5659 -0.0046 0.2108 0.022 Uiso calc R 1 1
C C22 0.41710(7) -0.03286(8) 0.24409(2) 0.02053(12) Uani d . 1 1
H H22A 0.4494 -0.1085 0.2593 0.025 Uiso calc R 1 1
C C23 0.30066(6) 0.01450(8) 0.25084(2) 0.01820(11) Uani d . 1 1
H H23A 0.2530 -0.0278 0.2707 0.022 Uiso calc R 1 1
C C24 0.25530(6) 0.12485(8) 0.22803(2) 0.01747(11) Uani d . 1 1
H H24A 0.1758 0.1583 0.2322 0.021 Uiso calc R 1 1
C C25 0.32589(6) 0.18668(7) 0.19911(2) 0.01539(10) Uani d . 1 1
H H25A 0.2925 0.2612 0.1837 0.018 Uiso calc R 1 1
C C26 0.47738(5) 0.13982(7) 0.114657(19) 0.01352(10) Uani d . 1 1
C C27 0.37644(6) 0.19096(8) 0.09256(2) 0.01912(12) Uani d . 1 1
H H27A 0.3359 0.2710 0.1022 0.023 Uiso calc R 1 1
C C28 0.33342(7) 0.12931(8) 0.05717(2) 0.02290(14) Uani d . 1 1
H H28A 0.2657 0.1684 0.0431 0.027 Uiso calc R 1 1
C C29 0.38922(7) 0.01102(8) 0.04241(2) 0.02233(13) Uani d . 1 1
H H29A 0.3613 -0.0305 0.0181 0.027 Uiso calc R 1 1
C C30 0.48676(7) -0.04526(8) 0.06403(2) 0.01926(12) Uani d . 1 1
H H30A 0.5251 -0.1271 0.0547 0.023 Uiso calc R 1 1
C C31 0.52867(6) 0.01772(7) 0.09943(2) 0.01514(10) Uani d . 1 1
H H31A 0.5947 -0.0238 0.1138 0.018 Uiso calc R 1 1
C C32 0.66957(6) 0.19811(7) 0.166723(19) 0.01444(10) Uani d . 1 1
C C33 0.71593(7) 0.22033(10) 0.20592(2) 0.02351(14) Uani d . 1 1
H H33A 0.6606 0.2388 0.2265 0.028 Uiso calc R 1 1
C C34 0.83882(7) 0.21646(10) 0.21588(3) 0.02745(16) Uani d . 1 1
H H34A 0.8658 0.2312 0.2428 0.033 Uiso calc R 1 1
C C35 0.92237(7) 0.19095(8) 0.18636(3) 0.02348(14) Uani d . 1 1
H H35A 1.0065 0.1879 0.1929 0.028 Uiso calc R 1 1
C C36 0.88095(6) 0.17006(7) 0.14723(2) 0.01941(12) Uani d . 1 1
H H36A 0.9369 0.1533 0.1267 0.023 Uiso calc R 1 1
C C37 0.75681(6) 0.17376(7) 0.13797(2) 0.01473(10) Uani d . 1 1
H H37A 0.7305 0.1591 0.1110 0.018 Uiso calc R 1 1
C C38 0.50307(5) 0.38509(7) 0.154358(18) 0.01357(10) Uani d . 1 1
C C39 0.51311(6) 0.46073(7) 0.11854(2) 0.01621(11) Uani d . 1 1
H H39A 0.5259 0.4110 0.0945 0.019 Uiso calc R 1 1
C C40 0.50512(6) 0.60585(8) 0.11693(2) 0.01927(12) Uani d . 1 1
H H40A 0.5124 0.6525 0.0920 0.023 Uiso calc R 1 1
C C41 0.48660(6) 0.68271(8) 0.15148(2) 0.01973(12) Uani d . 1 1
H H41A 0.4806 0.7814 0.1505 0.024 Uiso calc R 1 1
C C42 0.47705(7) 0.61176(8) 0.18754(2) 0.01958(12) Uani d . 1 1
H H42A 0.4648 0.6624 0.2115 0.023 Uiso calc R 1 1
C C43 0.48534(6) 0.46658(7) 0.18870(2) 0.01693(11) Uani d . 1 1
H H43A 0.4787 0.4208 0.2137 0.020 Uiso calc R 1 1

loop_
_atom_site_aniso_label
_atom_site_aniso_U_11
_atom_site_aniso_U_22
_atom_site_aniso_U_33
_atom_site_aniso_U_12
_atom_site_aniso_U_13
_atom_site_aniso_U_23
C1 0.0132(2) 0.0150(2) 0.0133(2) 0.00064(18) -0.00187(17) 0.00090(19)
N1 0.0149(2) 0.0200(3) 0.0174(2) -0.00287(19) -0.00295(17) -0.00106(19)
N2 0.0131(2) 0.0132(2) 0.0164(2) -0.00042(16) 0.00001(16) -0.00077(17)
N3 0.0144(2) 0.0196(2) 0.0138(2) 0.00508(18) -0.00286(16) -0.00122(18)
C2 0.0179(3) 0.0382(5) 0.0302(4) -0.0107(3) -0.0011(3) -0.0005(3)
C3 0.0237(3) 0.0208(3) 0.0191(3) -0.0004(2) -0.0063(2) -0.0046(2)
C4 0.0165(3) 0.0171(3) 0.0230(3) 0.0031(2) -0.0004(2) -0.0032(2)
C5 0.0209(3) 0.0161(3) 0.0281(3) -0.0051(2) 0.0047(2) -0.0016(2)
C6 0.0216(3) 0.0357(4) 0.0209(3) 0.0142(3) -0.0074(2) -0.0037(3)
C7 0.0158(2) 0.0164(3) 0.0132(2) 0.0025(2) -0.00034(18) 0.00101(19)
O1 0.0235(2) 0.0166(2) 0.0200(2) 0.00525(18) -0.00059(18) -0.00018(18)
N4 0.0178(2) 0.0140(2) 0.0140(2) 0.00098(18) -0.00418(17) 0.00090(17)
C8 0.0161(2) 0.0145(2) 0.0130(2) 0.00119(19) -0.00102(18) 0.00093(19)
C9 0.0174(3) 0.0209(3) 0.0233(3) -0.0002(2) 0.0016(2) 0.0040(2)
C10 0.0266(3) 0.0217(3) 0.0307(4) -0.0053(3) 0.0023(3) 0.0055(3)
C11 0.0355(4) 0.0162(3) 0.0231(3) -0.0004(3) 0.0013(3) 0.0021(2)
C12 0.0274(3) 0.0176(3) 0.0173(3) 0.0063(2) 0.0005(2) -0.0003(2)
C13 0.0177(3) 0.0178(3) 0.0161(3) 0.0030(2) -0.0002(2) 0.0002(2)
C14 0.0182(2) 0.0153(3) 0.0129(2) 0.0014(2) -0.00250(19) -0.00088(19)
C15 0.0261(3) 0.0198(3) 0.0132(3) 0.0008(2) -0.0019(2) 0.0000(2)
C16 0.0359(4) 0.0254(4) 0.0147(3) 0.0010(3) -0.0078(3) -0.0018(2)
C17 0.0305(4) 0.0251(4) 0.0222(3) -0.0008(3) -0.0096(3) -0.0062(3)
C18 0.0278(3) 0.0214(3) 0.0222(3) -0.0051(3) -0.0043(3) -0.0036(3)
C19 0.0268(3) 0.0192(3) 0.0158(3) -0.0040(2) -0.0033(2) 0.0003(2)
B1 0.0125(2) 0.0153(3) 0.0122(3) -0.0002(2) -0.00062(19) 0.0003(2)
C20 0.0141(2) 0.0132(2) 0.0132(2) -0.00016(18) -0.00034(18) 0.00006(18)
C21 0.0193(3) 0.0166(3) 0.0192(3) 0.0037(2) 0.0019(2) 0.0039(2)
C22 0.0242(3) 0.0171(3) 0.0203(3) 0.0006(2) 0.0009(2) 0.0062(2)
C23 0.0198(3) 0.0191(3) 0.0158(3) -0.0053(2) 0.0003(2) 0.0020(2)
C24 0.0138(2) 0.0214(3) 0.0172(3) -0.0023(2) 0.00034(19) 0.0014(2)
C25 0.0135(2) 0.0167(3) 0.0159(3) -0.00022(19) -0.00057(18) 0.0022(2)
C26 0.0129(2) 0.0144(2) 0.0132(2) -0.00080(18) -0.00111(17) 0.00018(19)
C27 0.0169(3) 0.0185(3) 0.0216(3) 0.0026(2) -0.0068(2) -0.0036(2)
C28 0.0241(3) 0.0199(3) 0.0239(3) 0.0008(2) -0.0123(3) -0.0019(2)
C29 0.0278(3) 0.0194(3) 0.0192(3) -0.0027(3) -0.0079(2) -0.0030(2)
C30 0.0222(3) 0.0150(3) 0.0204(3) -0.0011(2) -0.0025(2) -0.0035(2)
C31 0.0157(2) 0.0131(2) 0.0165(3) -0.00082(19) -0.00221(19) 0.00027(19)
C32 0.0132(2) 0.0163(3) 0.0137(2) -0.00047(19) -0.00181(18) 0.00037(19)
C33 0.0175(3) 0.0376(4) 0.0152(3) -0.0030(3) -0.0035(2) -0.0015(3)
C34 0.0204(3) 0.0393(5) 0.0221(3) -0.0035(3) -0.0093(2) 0.0016(3)
C35 0.0147(3) 0.0220(3) 0.0333(4) 0.0002(2) -0.0074(2) 0.0004(3)
C36 0.0132(2) 0.0156(3) 0.0293(3) 0.0000(2) 0.0001(2) -0.0025(2)
C37 0.0134(2) 0.0132(2) 0.0176(3) -0.00071(18) -0.00013(19) -0.00067(19)
C38 0.0125(2) 0.0154(2) 0.0127(2) -0.00173(18) -0.00025(17) 0.00052(19)
C39 0.0160(2) 0.0181(3) 0.0145(2) -0.0014(2) -0.00031(19) 0.0023(2)
C40 0.0174(3) 0.0193(3) 0.0210(3) -0.0024(2) -0.0019(2) 0.0060(2)
C41 0.0151(2) 0.0153(3) 0.0287(3) -0.0023(2) -0.0009(2) 0.0019(2)
C42 0.0198(3) 0.0169(3) 0.0222(3) -0.0034(2) 0.0021(2) -0.0036(2)
C43 0.0195(3) 0.0161(3) 0.0152(3) -0.0030(2) 0.0013(2) -0.0007(2)

loop_
_atom_type_symbol
_atom_type_description
_atom_type_scat_dispersion_real
_atom_type_scat_dispersion_imag
_atom_type_scat_source
C C 0.0033 0.0016 'International Tables Vol C Tables 4.2.6.8 and 6.1.1.4'
H H 0.0000 0.0000 'International Tables Vol C Tables 4.2.6.8 and 6.1.1.4'
B B 0.0013 0.0007 'International Tables Vol C Tables 4.2.6.8 and 6.1.1.4'
N N 0.0061 0.0033 'International Tables Vol C Tables 4.2.6.8 and 6.1.1.4'
O O 0.0106 0.0060 'International Tables Vol C Tables 4.2.6.8 and 6.1.1.4'

loop_
_geom_angle_atom_site_label_1
_geom_angle_atom_site_label_2
_geom_angle_atom_site_label_3
_geom_angle
N2 C1 N1 120.29(6)
N2 C1 N3 120.81(6)
N1 C1 N3 118.77(6)
C1 N1 C2 123.76(6)
C1 N1 C3 120.96(6)
C2 N1 C3 114.86(6)
C1 N2 C5 123.17(6)
C1 N2 C4 122.12(6)
C5 N2 C4 114.70(6)
C1 N3 C7 125.30(5)
C1 N3 C6 117.95(6)
C7 N3 C6 114.67(6)
N1 C2 H2A 109.5
N1 C2 H2B 109.5
H2A C2 H2B 109.5
N1 C2 H2C 109.5
H2A C2 H2C 109.5
H2B C2 H2C 109.5
N1 C3 H3A 109.5
N1 C3 H3B 109.5
H3A C3 H3B 109.5
N1 C3 H3C 109.5
H3A C3 H3C 109.5
H3B C3 H3C 109.5
N2 C4 H4A 109.5
N2 C4 H4B 109.5
H4A C4 H4B 109.5
N2 C4 H4C 109.5
H4A C4 H4C 109.5
H4B C4 H4C 109.5
N2 C5 H5A 109.5
N2 C5 H5B 109.5
H5A C5 H5B 109.5
N2 C5 H5C 109.5
H5A C5 H5C 109.5
H5B C5 H5C 109.5
N3 C6 H6A 109.5
N3 C6 H6B 109.5
H6A C6 H6B 109.5
N3 C6 H6C 109.5
H6A C6 H6C 109.5
H6B C6 H6C 109.5
O1 C7 N4 123.49(6)
O1 C7 N3 119.50(6)
N4 C7 N3 117.00(6)
C7 N4 C8 123.53(6)
C7 N4 C14 118.33(6)
C8 N4 C14 117.04(5)
C9 C8 C13 120.16(6)
C9 C8 N4 120.55(6)
C13 C8 N4 119.15(6)
C8 C9 C10 119.55(7)
C8 C9 H9A 120.2
C10 C9 H9A 120.2
C11 C10 C9 120.44(8)
C11 C10 H10A 119.8
C9 C10 H10A 119.8
C10 C11 C12 119.63(7)
C10 C11 H11A 120.2
C12 C11 H11A 120.2
C11 C12 C13 120.37(7)
C11 C12 H12A 119.8
C13 C12 H12A 119.8
C12 C13 C8 119.73(7)
C12 C13 H13A 120.1
C8 C13 H13A 120.1
C15 C14 C19 120.32(6)
C15 C14 N4 119.66(6)
C19 C14 N4 119.92(6)
C14 C15 C16 119.24(7)
C14 C15 H15A 120.4
C16 C15 H15A 120.4
C17 C16 C15 120.75(7)
C17 C16 H16A 119.6
C15 C16 H16A 119.6
C16 C17 C18 119.77(7)
C16 C17 H17A 120.1
C18 C17 H17A 120.1
C19 C18 C17 119.89(8)
C19 C18 H18A 120.1
C17 C18 H18A 120.1
C18 C19 C14 120.00(7)
C18 C19 H19A 120.0
C14 C19 H19A 120.0
C20 B1 C26 105.46(5)
C20 B1 C32 110.42(5)
C26 B1 C32 114.39(5)
C20 B1 C38 111.75(5)
C26 B1 C38 110.98(5)
C32 B1 C38 104.01(5)
C21 C20 C25 115.45(6)
C21 C20 B1 123.08(6)
C25 C20 B1 121.37(5)
C22 C21 C20 122.52(6)
C22 C21 H21A 118.7
C20 C21 H21A 118.7
C23 C22 C21 120.31(6)
C23 C22 H22A 119.8
C21 C22 H22A 119.8
C22 C23 C24 118.75(6)
C22 C23 H23A 120.6
C24 C23 H23A 120.6
C23 C24 C25 120.32(6)
C23 C24 H24A 119.8
C25 C24 H24A 119.8
C24 C25 C20 122.64(6)
C24 C25 H25A 118.7
C20 C25 H25A 118.7
C31 C26 C27 115.02(6)
C31 C26 B1 123.77(5)
C27 C26 B1 121.10(6)
C28 C27 C26 122.88(7)
C28 C27 H27A 118.6
C26 C27 H27A 118.6
C29 C28 C27 120.27(7)
C29 C28 H28A 119.9
C27 C28 H28A 119.9
C28 C29 C30 118.60(7)
C28 C29 H29A 120.7
C30 C29 H29A 120.7
C29 C30 C31 120.40(7)
C29 C30 H30A 119.8
C31 C30 H30A 119.8
C30 C31 C26 122.76(6)
C30 C31 H31A 118.6
C26 C31 H31A 118.6
C37 C32 C33 115.09(6)
C37 C32 B1 124.32(6)
C33 C32 B1 120.35(6)
C34 C33 C32 123.03(7)
C34 C33 H33A 118.5
C32 C33 H33A 118.5
C33 C34 C35 119.93(7)
C33 C34 H34A 120.0
C35 C34 H34A 120.0
C36 C35 C34 119.07(7)
C36 C35 H35A 120.5
C34 C35 H35A 120.5
C35 C36 C37 119.96(7)
C35 C36 H36A 120.0
C37 C36 H36A 120.0
C36 C37 C32 122.92(6)
C36 C37 H37A 118.5
C32 C37 H37A 118.5
C43 C38 C39 115.08(6)
C43 C38 B1 122.46(6)
C39 C38 B1 122.20(6)
C40 C39 C38 122.71(6)
C40 C39 H39A 118.6
C38 C39 H39A 118.6
C41 C40 C39 120.51(7)
C41 C40 H40A 119.7
C39 C40 H40A 119.7
C40 C41 C42 118.50(7)
C40 C41 H41A 120.8
C42 C41 H41A 120.8
C41 C42 C43 120.36(7)
C41 C42 H42A 119.8
C43 C42 H42A 119.8
C42 C43 C38 122.83(6)
C42 C43 H43A 118.6
C38 C43 H43A 118.6

loop_
_geom_bond_atom_site_label_1
_geom_bond_atom_site_label_2
_geom_bond_distance
C1 N2 1.3327(8)
C1 N1 1.3364(9)
C1 N3 1.3802(9)
N1 C2 1.4643(10)
N1 C3 1.4662(10)
N2 C5 1.4636(9)
N2 C4 1.4662(9)
N3 C7 1.4267(9)
N3 C6 1.4772(9)
C2 H2A 0.9800
C2 H2B 0.9800
C2 H2C 0.9800
C3 H3A 0.9800
C3 H3B 0.9800
C3 H3C 0.9800
C4 H4A 0.9800
C4 H4B 0.9800
C4 H4C 0.9800
C5 H5A 0.9800
C5 H5B 0.9800
C5 H5C 0.9800
C6 H6A 0.9800
C6 H6B 0.9800
C6 H6C 0.9800
C7 O1 1.2148(8)
C7 N4 1.3771(8)
N4 C8 1.4348(9)
N4 C14 1.4395(9)
C8 C9 1.3903(10)
C8 C13 1.3932(9)
C9 C10 1.3945(11)
C9 H9A 0.9500
C10 C11 1.3877(13)
C10 H10A 0.9500
C11 C12 1.3896(12)
C11 H11A 0.9500
C12 C13 1.3903(10)
C12 H12A 0.9500
C13 H13A 0.9500
C14 C15 1.3902(10)
C14 C19 1.3947(10)
C15 C16 1.3918(11)
C15 H15A 0.9500
C16 C17 1.3894(13)
C16 H16A 0.9500
C17 C18 1.3915(12)
C17 H17A 0.9500
C18 C19 1.3906(10)
C18 H18A 0.9500
C19 H19A 0.9500
B1 C20 1.6424(9)
B1 C26 1.6437(9)
B1 C32 1.6447(9)
B1 C38 1.6480(10)
C20 C21 1.4050(9)
C20 C25 1.4059(9)
C21 C22 1.3960(10)
C21 H21A 0.9500
C22 C23 1.3898(11)
C22 H22A 0.9500
C23 C24 1.3899(10)
C23 H23A 0.9500
C24 C25 1.3929(9)
C24 H24A 0.9500
C25 H25A 0.9500
C26 C31 1.4036(9)
C26 C27 1.4083(9)
C27 C28 1.3939(10)
C27 H27A 0.9500
C28 C29 1.3893(11)
C28 H28A 0.9500
C29 C30 1.3895(11)
C29 H29A 0.9500
C30 C31 1.3960(10)
C30 H30A 0.9500
C31 H31A 0.9500
C32 C37 1.4012(9)
C32 C33 1.4092(10)
C33 C34 1.3899(11)
C33 H33A 0.9500
C34 C35 1.3930(13)
C34 H34A 0.9500
C35 C36 1.3879(11)
C35 H35A 0.9500
C36 C37 1.3985(9)
C36 H36A 0.9500
C37 H37A 0.9500
C38 C43 1.4074(9)
C38 C39 1.4075(9)
C39 C40 1.3960(10)
C39 H39A 0.9500
C40 C41 1.3906(11)
C40 H40A 0.9500
C41 C42 1.3911(11)
C41 H41A 0.9500
C42 C43 1.3964(10)
C42 H42A 0.9500
C43 H43A 0.9500

loop_
_geom_torsion_atom_site_label_1
_geom_torsion_atom_site_label_2
_geom_torsion_atom_site_label_3
_geom_torsion_atom_site_label_4
_geom_torsion
N2 C1 N1 C2 -154.84(7)
N3 C1 N1 C2 29.32(10)
N2 C1 N1 C3 33.03(10)
N3 C1 N1 C3 -142.81(7)
N1 C1 N2 C5 -147.91(7)
N3 C1 N2 C5 27.85(10)
N1 C1 N2 C4 31.14(9)
N3 C1 N2 C4 -153.11(6)
N2 C1 N3 C7 34.10(10)
N1 C1 N3 C7 -150.08(7)
N2 C1 N3 C6 -128.56(7)
N1 C1 N3 C6 47.25(9)
C1 N3 C7 O1 -145.19(7)
C6 N3 C7 O1 17.98(10)
C1 N3 C7 N4 35.91(10)
C6 N3 C7 N4 -160.93(7)
O1 C7 N4 C8 -152.04(7)
N3 C7 N4 C8 26.82(9)
O1 C7 N4 C14 15.60(10)
N3 C7 N4 C14 -165.54(6)
C7 N4 C8 C9 46.21(10)
C14 N4 C8 C9 -121.57(7)
C7 N4 C8 C13 -138.05(7)
C14 N4 C8 C13 54.16(8)
C13 C8 C9 C10 3.42(11)
N4 C8 C9 C10 179.11(7)
C8 C9 C10 C11 -3.07(13)
C9 C10 C11 C12 0.25(13)
C10 C11 C12 C13 2.24(12)
C11 C12 C13 C8 -1.89(11)
C9 C8 C13 C12 -0.96(10)
N4 C8 C13 C12 -176.71(6)
C7 N4 C14 C15 -132.19(7)
C8 N4 C14 C15 36.25(9)
C7 N4 C14 C19 51.37(9)
C8 N4 C14 C19 -140.18(7)
C19 C14 C15 C16 1.91(11)
N4 C14 C15 C16 -174.52(7)
C14 C15 C16 C17 -1.50(12)
C15 C16 C17 C18 -0.08(13)
C16 C17 C18 C19 1.27(13)
C17 C18 C19 C14 -0.86(13)
C15 C14 C19 C18 -0.74(12)
N4 C14 C19 C18 175.67(7)
C26 B1 C20 C21 95.42(7)
C32 B1 C20 C21 -28.65(9)
C38 B1 C20 C21 -143.90(6)
C26 B1 C20 C25 -80.85(7)
C32 B1 C20 C25 155.07(6)
C38 B1 C20 C25 39.83(8)
C25 C20 C21 C22 -1.46(10)
B1 C20 C21 C22 -177.94(7)
C20 C21 C22 C23 0.59(12)
C21 C22 C23 C24 0.32(11)
C22 C23 C24 C25 -0.27(11)
C23 C24 C25 C20 -0.70(11)
C21 C20 C25 C24 1.52(10)
B1 C20 C25 C24 178.06(6)
C20 B1 C26 C31 -89.37(7)
C32 B1 C26 C31 32.16(9)
C38 B1 C26 C31 149.45(6)
C20 B1 C26 C27 86.83(7)
C32 B1 C26 C27 -151.64(6)
C38 B1 C26 C27 -34.35(8)
C31 C26 C27 C28 -2.83(11)
B1 C26 C27 C28 -179.34(7)
C26 C27 C28 C29 0.91(13)
C27 C28 C29 C30 1.16(13)
C28 C29 C30 C31 -1.13(12)
C29 C30 C31 C26 -0.98(11)
C27 C26 C31 C30 2.86(10)
B1 C26 C31 C30 179.27(6)
C20 B1 C32 C37 143.05(6)
C26 B1 C32 C37 24.28(9)
C38 B1 C32 C37 -96.93(7)
C20 B1 C32 C33 -42.78(9)
C26 B1 C32 C33 -161.54(7)
C38 B1 C32 C33 77.25(8)
C37 C32 C33 C34 -0.99(12)
B1 C32 C33 C34 -175.68(8)
C32 C33 C34 C35 0.61(14)
C33 C34 C35 C36 0.16(13)
C34 C35 C36 C37 -0.47(12)
C35 C36 C37 C32 0.05(11)
C33 C32 C37 C36 0.66(10)
B1 C32 C37 C36 175.11(6)
C20 B1 C38 C43 35.08(8)
C26 B1 C38 C43 152.49(6)
C32 B1 C38 C43 -84.04(7)
C20 B1 C38 C39 -151.05(6)
C26 B1 C38 C39 -33.64(8)
C32 B1 C38 C39 89.83(7)
C43 C38 C39 C40 -0.53(9)
B1 C38 C39 C40 -174.82(6)
C38 C39 C40 C41 0.05(10)
C39 C40 C41 C42 0.39(10)
C40 C41 C42 C43 -0.33(10)
C41 C42 C43 C38 -0.18(11)
C39 C38 C43 C42 0.59(10)
B1 C38 C43 C42 174.87(6)

loop_
_cod_related_entry_id
_cod_related_entry_database
_cod_related_entry_code
1 ChemSpider 30658273
